data_4100362
loop_
_publ_author_name
'Dr. Naoki Tanifuji'
'Prof. Kenji Matsuda'
'Prof. Masahiro. Irie'

_publ_section_title
;
Regulation of the Photoreactivity and Switching of the
Magnetic Interaction in Diarylethenes with 2,5-Bis(arylethynyl)
-3-thienyl Group and Nitroxide Radical
;
_journal_name_full 'Journal of the American Chemical Society'
_journal_year 2005
_chemical_formula_sum 'C32 H32 F6 S2 Si2'
_chemical_formula_weight 650.88
_space_group_IT_number 14
_symmetry_cell_setting monoclinic
_symmetry_space_group_name_Hall '-P 2yn'
_symmetry_space_group_name_H-M 'P 1 21/n 1'
_cell_angle_alpha 90.00
_cell_angle_beta 104.716(4)
_cell_angle_gamma 90.00
_cell_formula_units_Z 4
_cell_length_a 17.833(4)
_cell_length_b 9.664(2)
_cell_length_c 20.097(4)
_cell_measurement_temperature 173(2)
_cell_volume 3349.8(13)
_diffrn_ambient_temperature 293(2)
_exptl_crystal_density_diffrn 1.291
_cod_depositor_comments
;
The following automatic conversions were performed:
'_symmetry_cell_setting' value 'Monoclinic' changed to 'monoclinic'
according to '/home/saulius/struct/CIF-dictionaries/cif_core.dic'
dictionary named 'cif_core.dic' version 2.4.1 from 2010-06-29.

Automatic conversion script
Id: cif_fix_enum 1527 2010-12-29 10:47:43Z saulius 
;
_cod_original_sg_symbol_H-M 'P 21/n'
_cod_database_code 4100362

loop_
_symmetry_equiv_pos_as_xyz
'x, y, z'
'-x+1/2, y+1/2, -z+1/2'
'-x, -y, -z'
'x-1/2, -y-1/2, z-1/2'

loop_
_atom_site_label
_atom_site_type_symbol
_atom_site_fract_x
_atom_site_fract_y
_atom_site_fract_z
_atom_site_U_iso_or_equiv
_atom_site_adp_type
_atom_site_occupancy
_atom_site_symmetry_multiplicity
_atom_site_calc_flag
_atom_site_refinement_flags
_atom_site_disorder_assembly
_atom_site_disorder_group
C1 C 0.4694(2) 0.7747(4) 0.4092(2) 0.0411(9) Uani 1 1 d . . .
C2 C 0.4992(2) 0.6573(4) 0.38762(18) 0.0333(8) Uani 1 1 d . . .
C3 C 0.5823(2) 0.6578(4) 0.40092(17) 0.0315(8) Uani 1 1 d . . .
C4 C 0.6141(2) 0.7772(4) 0.43193(17) 0.0312(8) Uani 1 1 d . . .
C5 C 0.4521(2) 0.5371(4) 0.35394(19) 0.0361(9) Uani 1 1 d . . .
C6 C 0.4171(2) 0.4351(5) 0.3947(2) 0.0503(11) Uani 1 1 d . . .
C7A C 0.3948(4) 0.3030(7) 0.3434(3) 0.0412(16) Uiso 0.612(6) 1 d P . .
F3A F 0.4524(2) 0.2085(4) 0.3577(2) 0.0588(14) Uiso 0.612(6) 1 d P . .
F4A F 0.3273(3) 0.2500(6) 0.3514(3) 0.0604(16) Uiso 0.612(6) 1 d P . .
C7B C 0.3594(6) 0.3710(11) 0.3461(5) 0.041(3) Uiso 0.388(6) 1 d P . .
F3B F 0.3493(5) 0.2189(9) 0.3569(4) 0.056(2) Uiso 0.388(6) 1 d P . .
F4B F 0.2894(4) 0.4375(7) 0.3327(4) 0.068(2) Uiso 0.388(6) 1 d P . .
C8 C 0.3879(2) 0.3701(5) 0.2744(2) 0.0461(10) Uani 1 1 d . . .
C9 C 0.43807(18) 0.4958(4) 0.28773(18) 0.0321(8) Uani 1 1 d . . .
C10 C 0.51973(18) 0.5115(3) 0.20287(16) 0.0262(7) Uani 1 1 d . . .
C11 C 0.46308(18) 0.5651(3) 0.23131(17) 0.0273(7) Uani 1 1 d . . .
C12 C 0.43054(18) 0.6905(4) 0.19982(18) 0.0297(8) Uani 1 1 d . . .
C13 C 0.46351(18) 0.7300(3) 0.14822(17) 0.0266(7) Uani 1 1 d . . .
C14 C 0.3866(2) 0.8103(5) 0.4064(2) 0.0566(12) Uani 1 1 d . . .
H14A H 0.3532 0.7381 0.3829 0.085 Uiso 1 1 calc R . .
H14B H 0.3731 0.8960 0.3821 0.085 Uiso 1 1 calc R . .
H14C H 0.3806 0.8196 0.4523 0.085 Uiso 1 1 calc R . .
C15 C 0.3675(2) 0.7718(4) 0.2195(2) 0.0456(10) Uani 1 1 d . . .
H15A H 0.3901 0.8324 0.2571 0.068 Uiso 1 1 calc R . .
H15B H 0.3323 0.7093 0.2331 0.068 Uiso 1 1 calc R . .
H15C H 0.3399 0.8255 0.1808 0.068 Uiso 1 1 calc R . .
C16 C 0.6962(2) 0.8198(3) 0.45173(18) 0.0314(8) Uani 1 1 d . . .
C17 C 0.7436(2) 0.7983(3) 0.40724(19) 0.0326(8) Uani 1 1 d . . .
H17 H 0.7234 0.7547 0.3652 0.039 Uiso 1 1 calc R . .
C18 C 0.8201(2) 0.8405(4) 0.4244(2) 0.0377(9) Uani 1 1 d . . .
H18 H 0.8508 0.8240 0.3942 0.045 Uiso 1 1 calc R . .
C19 C 0.8513(2) 0.9069(4) 0.4858(2) 0.0411(9) Uani 1 1 d . . .
H19 H 0.9027 0.9356 0.4970 0.049 Uiso 1 1 calc R . .
C20 C 0.8054(2) 0.9304(4) 0.5306(2) 0.0412(9) Uani 1 1 d . . .
H20 H 0.8261 0.9753 0.5721 0.049 Uiso 1 1 calc R . .
C21 C 0.7288(2) 0.8878(4) 0.51434(19) 0.0383(9) Uani 1 1 d . . .
H21 H 0.6986 0.9042 0.5451 0.046 Uiso 1 1 calc R . .
C22 C 0.6281(2) 0.5357(4) 0.3877(2) 0.0404(9) Uani 1 1 d . . .
H22A H 0.6317 0.5378 0.3409 0.061 Uiso 1 1 calc R . .
H22B H 0.6027 0.4520 0.3956 0.061 Uiso 1 1 calc R . .
H22C H 0.6792 0.5390 0.4181 0.061 Uiso 1 1 calc R . .
C23 C 0.44290(18) 0.8482(3) 0.10598(17) 0.0275(7) Uani 1 1 d . . .
C24 C 0.42174(19) 0.9510(4) 0.07184(18) 0.0294(8) Uani 1 1 d . . .
C25 C 0.2983(2) 1.1660(4) 0.0510(2) 0.0434(10) Uani 1 1 d . . .
H25A H 0.2594 1.0952 0.0396 0.065 Uiso 1 1 calc R . .
H25B H 0.2785 1.2501 0.0277 0.065 Uiso 1 1 calc R . .
H25C H 0.3118 1.1814 0.0998 0.065 Uiso 1 1 calc R . .
C26 C 0.4637(2) 1.2420(4) 0.0464(2) 0.0388(9) Uani 1 1 d . . .
H26A H 0.4782 1.2555 0.0954 0.058 Uiso 1 1 calc R . .
H26B H 0.4453 1.3279 0.0241 0.058 Uiso 1 1 calc R . .
H26C H 0.5078 1.2109 0.0315 0.058 Uiso 1 1 calc R . .
C27 C 0.3614(2) 1.0695(4) -0.06941(18) 0.0362(9) Uani 1 1 d . . .
H27A H 0.4069 1.0361 -0.0815 0.054 Uiso 1 1 calc R . .
H27B H 0.3431 1.1516 -0.0954 0.054 Uiso 1 1 calc R . .
H27C H 0.3218 0.9999 -0.0795 0.054 Uiso 1 1 calc R . .
C28 C 0.56423(19) 0.3891(3) 0.22305(17) 0.0281(7) Uani 1 1 d . . .
C29 C 0.60024(19) 0.2846(3) 0.24374(17) 0.0291(7) Uani 1 1 d . . .
C30 C 0.7394(2) 0.0996(4) 0.2569(2) 0.0477(10) Uani 1 1 d . . .
H30A H 0.7257 0.0867 0.2079 0.072 Uiso 1 1 calc R . .
H30B H 0.7656 0.0186 0.2789 0.072 Uiso 1 1 calc R . .
H30C H 0.7729 0.1783 0.2686 0.072 Uiso 1 1 calc R . .
C31 C 0.5818(2) -0.0188(4) 0.2631(2) 0.0425(9) Uani 1 1 d . . .
H31A H 0.5366 -0.0017 0.2795 0.064 Uiso 1 1 calc R . .
H31B H 0.6067 -0.1020 0.2837 0.064 Uiso 1 1 calc R . .
H31C H 0.5669 -0.0290 0.2140 0.064 Uiso 1 1 calc R . .
C32 C 0.6747(2) 0.1666(4) 0.38051(19) 0.0392(9) Uani 1 1 d . . .
H32A H 0.7033 0.2516 0.3893 0.059 Uiso 1 1 calc R . .
H32B H 0.7057 0.0926 0.4051 0.059 Uiso 1 1 calc R . .
H32C H 0.6279 0.1750 0.3955 0.059 Uiso 1 1 calc R . .
F1 F 0.3668(3) 0.4895(4) 0.4239(3) 0.175(3) Uani 1 1 d . . .
F2 F 0.46956(18) 0.3781(3) 0.44449(16) 0.0870(10) Uani 1 1 d . . .
F5 F 0.31803(17) 0.3958(3) 0.23389(17) 0.0903(11) Uani 1 1 d . . .
F6 F 0.41327(19) 0.2682(3) 0.2420(2) 0.1204(15) Uani 1 1 d . . .
S1 S 0.54301(6) 0.88873(10) 0.44488(5) 0.0408(3) Uani 1 1 d . . .
S2 S 0.53436(5) 0.61583(8) 0.13752(4) 0.0283(2) Uani 1 1 d . . .
Si1 Si 0.38566(5) 1.11041(9) 0.02396(5) 0.0268(2) Uani 1 1 d . . .
Si2 Si 0.64985(5) 0.12871(9) 0.28659(5) 0.0285(2) Uani 1 1 d . . .

loop_
_atom_site_aniso_label
_atom_site_aniso_U_11
_atom_site_aniso_U_22
_atom_site_aniso_U_33
_atom_site_aniso_U_23
_atom_site_aniso_U_13
_atom_site_aniso_U_12
C1 0.040(2) 0.048(2) 0.040(2) 0.0073(19) 0.0204(18) 0.0078(18)
C2 0.037(2) 0.036(2) 0.031(2) 0.0056(16) 0.0145(16) 0.0045(16)
C3 0.0357(19) 0.0336(19) 0.0262(19) 0.0071(15) 0.0100(15) 0.0041(15)
C4 0.042(2) 0.0283(18) 0.0267(19) 0.0050(15) 0.0153(16) 0.0070(15)
C5 0.0280(18) 0.045(2) 0.037(2) 0.0148(18) 0.0121(16) 0.0047(16)
C6 0.047(2) 0.061(3) 0.048(3) 0.015(2) 0.020(2) -0.003(2)
C8 0.034(2) 0.055(3) 0.048(3) 0.010(2) 0.0090(18) -0.0068(19)
C9 0.0216(17) 0.042(2) 0.031(2) 0.0124(16) 0.0028(14) 0.0009(15)
C10 0.0285(17) 0.0252(17) 0.0217(17) 0.0045(14) 0.0008(13) -0.0017(14)
C11 0.0223(16) 0.0301(17) 0.0277(19) 0.0066(14) 0.0029(14) -0.0021(14)
C12 0.0236(17) 0.0318(18) 0.031(2) 0.0055(15) 0.0017(14) 0.0009(14)
C13 0.0252(17) 0.0252(17) 0.0252(18) 0.0030(14) -0.0012(14) -0.0002(13)
C14 0.045(2) 0.067(3) 0.067(3) 0.001(2) 0.031(2) 0.013(2)
C15 0.041(2) 0.050(2) 0.049(3) 0.016(2) 0.0168(19) 0.0142(19)
C16 0.039(2) 0.0232(17) 0.032(2) 0.0056(15) 0.0094(16) 0.0055(15)
C17 0.0344(19) 0.0266(18) 0.035(2) -0.0017(15) 0.0049(16) 0.0039(15)
C18 0.035(2) 0.034(2) 0.046(2) 0.0039(17) 0.0123(17) 0.0046(16)
C19 0.035(2) 0.031(2) 0.052(3) 0.0026(18) 0.0006(18) 0.0021(16)
C20 0.052(2) 0.0255(18) 0.037(2) 0.0004(16) -0.0048(19) 0.0013(17)
C21 0.054(2) 0.0306(19) 0.031(2) 0.0031(16) 0.0128(18) 0.0073(17)
C22 0.035(2) 0.036(2) 0.049(2) -0.0038(18) 0.0073(17) 0.0006(16)
C23 0.0264(17) 0.0267(18) 0.0269(18) -0.0010(14) 0.0024(14) -0.0020(14)
C24 0.0305(18) 0.0286(18) 0.0284(19) 0.0022(15) 0.0062(14) 0.0000(15)
C25 0.038(2) 0.048(2) 0.046(2) 0.0057(19) 0.0126(18) 0.0101(18)
C26 0.041(2) 0.0284(19) 0.044(2) 0.0017(17) 0.0071(18) -0.0028(16)
C27 0.0327(19) 0.042(2) 0.032(2) 0.0054(17) 0.0053(16) -0.0003(16)
C28 0.0305(17) 0.0307(18) 0.0219(17) 0.0017(15) 0.0045(14) -0.0040(15)
C29 0.0303(18) 0.0299(18) 0.0256(18) 0.0040(15) 0.0043(14) -0.0015(15)
C30 0.041(2) 0.055(3) 0.048(3) 0.008(2) 0.0124(19) 0.0088(19)
C31 0.053(2) 0.031(2) 0.039(2) 0.0013(17) 0.0023(18) -0.0086(18)
C32 0.051(2) 0.0281(19) 0.032(2) 0.0029(16) -0.0016(17) 0.0021(17)
F1 0.220(5) 0.110(3) 0.287(6) 0.099(3) 0.233(5) 0.072(3)
F2 0.089(2) 0.088(2) 0.074(2) 0.0491(17) 0.0015(17) -0.0274(17)
F5 0.0596(18) 0.076(2) 0.104(2) 0.0193(17) -0.0369(17) -0.0241(15)
F6 0.088(2) 0.0440(18) 0.253(5) -0.020(2) 0.086(3) -0.0284(16)
S1 0.0458(6) 0.0366(5) 0.0467(6) 0.0001(4) 0.0241(5) 0.0091(4)
S2 0.0323(5) 0.0267(4) 0.0263(5) 0.0073(4) 0.0079(4) 0.0019(4)
Si1 0.0255(5) 0.0251(5) 0.0284(5) 0.0052(4) 0.0040(4) 0.0026(4)
Si2 0.0322(5) 0.0234(5) 0.0262(5) 0.0035(4) 0.0008(4) 0.0009(4)

loop_
_geom_bond_atom_site_label_1
_geom_bond_atom_site_label_2
_geom_bond_distance
_geom_bond_site_symmetry_2
_geom_bond_publ_flag
C1 C2 1.369(5) . ?
C1 C14 1.503(5) . ?
C1 S1 1.724(4) . ?
C2 C3 1.437(5) . ?
C2 C5 1.492(5) . ?
C3 C4 1.365(5) . ?
C3 C22 1.497(5) . ?
C4 C16 1.475(5) . ?
C4 S1 1.733(3) . ?
C5 C9 1.350(5) . ?
C5 C6 1.513(5) . ?
C6 F1 1.301(5) . ?
C6 F2 1.305(5) . ?
C6 C7B 1.374(11) . ?
C6 C7A 1.626(8) . ?
C7A C7B 0.922(10) . ?
C7A F3B 1.227(9) . ?
C7A F3A 1.350(8) . ?
C7A F4A 1.354(8) . ?
C7A C8 1.507(8) . ?
F4A C7B 1.318(11) . ?
C7B F4B 1.369(12) . ?
C7B F3B 1.504(14) . ?
C7B C8 1.644(11) . ?
C8 F6 1.323(5) . ?
C8 F5 1.328(5) . ?
C8 C9 1.491(5) . ?
C9 C11 1.480(5) . ?
C10 C11 1.381(5) . ?
C10 C28 1.425(4) . ?
C10 S2 1.727(3) . ?
C11 C12 1.421(5) . ?
C12 C13 1.370(5) . ?
C12 C15 1.504(5) . ?
C13 C23 1.415(4) . ?
C13 S2 1.731(3) . ?
C16 C17 1.393(5) . ?
C16 C21 1.408(5) . ?
C17 C18 1.380(5) . ?
C18 C19 1.377(5) . ?
C19 C20 1.380(6) . ?
C20 C21 1.384(5) . ?
C23 C24 1.212(5) . ?
C24 Si1 1.843(4) . ?
C25 Si1 1.856(4) . ?
C26 Si1 1.854(4) . ?
C27 Si1 1.858(4) . ?
C28 C29 1.212(4) . ?
C29 Si2 1.846(3) . ?
C30 Si2 1.862(4) . ?
C31 Si2 1.853(4) . ?
C32 Si2 1.862(4) . ?
